data_8107450
loop_
_publ_author_name
'B\"ohme, Uwe'
'Weling, Gisela'

_publ_section_title
;
 The crystal structure of
 trichlorido[N-[(2-oxyphenyl)methylidene]phenylglycinemethylester-\k3
 O,N,O&#x2032;]-tin(IV)&#x00A0;-- methylene&#x00A0;chloride (1/1),
 C16H14Cl3NO3Sn&#x00B7;CH2Cl2
;
_journal_issue 2
_journal_name_full 'Zeitschrift f\"ur Kristallographie - New Crystal Structures'
_journal_page_first 391
_journal_page_last 393
_journal_paper_doi 10.1515/ncrs-2023-0004
_journal_volume 238
_journal_year 2023
_chemical_formula_moiety 'C16 H14 Cl3 N O3 Sn, C H2 Cl2'
_chemical_formula_sum 'C17 H16 Cl5 N O3 Sn'
_chemical_formula_weight 578.25
_chemical_melting_point 428
_space_group_crystal_system monoclinic
_space_group_IT_number 14
_space_group_name_Hall '-P 2yn'
_space_group_name_H-M_alt 'P 1 21/n 1'
_atom_sites_solution_hydrogens geom
_atom_sites_solution_primary direct
_cell_angle_alpha 90
_cell_angle_beta 93.126(3)
_cell_angle_gamma 90
_cell_formula_units_Z 4
_cell_length_a 11.1341(4)
_cell_length_b 10.5867(2)
_cell_length_c 18.6979(6)
_cell_measurement_reflns_used 7739
_cell_measurement_temperature 213(2)
_cell_measurement_theta_max 29.77
_cell_measurement_theta_min 2.18
_cell_volume 2200.71(11)
_computing_cell_refinement 'STOE X-AREA [1]'
_computing_data_collection 'STOE X-AREA [1]'
_computing_data_reduction 'STOE X-RED [1]'
_computing_molecular_graphics 'ORTEP3 [4]'
_computing_publication_material 'SHELXL-2014/7 [3]'
_computing_structure_refinement 'SHELXL-2014/7 [3]'
_computing_structure_solution 'SHELXT  [2]'
_diffrn_ambient_temperature 213
_diffrn_detector 'image plate (34 cm diameter)'
_diffrn_detector_area_resol_mean 6.67
_diffrn_detector_type STOE
_diffrn_measured_fraction_theta_full 0.999
_diffrn_measured_fraction_theta_max 0.999
_diffrn_measurement_details ' 452 frames, detector distance = 100 mm'
_diffrn_measurement_device '2-circle goniometer'
_diffrn_measurement_device_type 'STOE IPDS 2'
_diffrn_measurement_method 'rotation method'
_diffrn_radiation_collimation '0.5 mm diameter, monocapillary'
_diffrn_radiation_monochromator 'plane graphite'
_diffrn_radiation_polarisn_norm 0
_diffrn_radiation_type 'Mo K\a'
_diffrn_radiation_wavelength 0.71073
_diffrn_reflns_av_R_equivalents 0.0732
_diffrn_reflns_av_unetI/netI 0.0279
_diffrn_reflns_Laue_measured_fraction_full 0.999
_diffrn_reflns_Laue_measured_fraction_max 0.999
_diffrn_reflns_limit_h_max 14
_diffrn_reflns_limit_h_min -14
_diffrn_reflns_limit_k_max 13
_diffrn_reflns_limit_k_min -13
_diffrn_reflns_limit_l_max 24
_diffrn_reflns_limit_l_min -24
_diffrn_reflns_number 42096
_diffrn_reflns_point_group_measured_fraction_full 0.999
_diffrn_reflns_point_group_measured_fraction_max 0.999
_diffrn_reflns_theta_full 25.242
_diffrn_reflns_theta_max 27.498
_diffrn_reflns_theta_min 2.080
_diffrn_source 'sealed X-ray tube, 12 x 0.4 mm long-fine focus'
_diffrn_source_current 40
_diffrn_source_power 2.000
_diffrn_source_voltage 50
_exptl_absorpt_coefficient_mu 1.785
_exptl_absorpt_correction_T_max 0.8823
_exptl_absorpt_correction_T_min 0.6263
_exptl_absorpt_correction_type integration
_exptl_absorpt_process_details 'X-RED; Stoe, 2009'
_exptl_crystal_colour Yellow
_exptl_crystal_density_diffrn 1.745
_exptl_crystal_description Prism
_exptl_crystal_F_000 1136
_exptl_crystal_size_max 0.350
_exptl_crystal_size_mid 0.350
_exptl_crystal_size_min 0.110
_refine_diff_density_max 0.851
_refine_diff_density_min -0.723
_refine_diff_density_rms 0.102
_refine_ls_extinction_coef 0.0014(2)
_refine_ls_extinction_expression Fc^*^=kFc[1+0.001xFc^2^\l^3^/sin(2\q)]^-1/4^
_refine_ls_extinction_method 'SHELXL-2014/7 (Sheldrick 2014'
_refine_ls_goodness_of_fit_ref 1.188
_refine_ls_hydrogen_treatment constr
_refine_ls_matrix_type full
_refine_ls_number_parameters 274
_refine_ls_number_reflns 5039
_refine_ls_number_restraints 43
_refine_ls_restrained_S_all 1.228
_refine_ls_R_factor_all 0.0518
_refine_ls_R_factor_gt 0.0405
_refine_ls_shift/su_max 0.001
_refine_ls_shift/su_mean 0.000
_refine_ls_structure_factor_coef Fsqd
_refine_ls_weighting_details 'w=1/[\s^2^(Fo^2^)+(0.0192P)^2^+6.4745P] where P=(Fo^2^+2Fc^2^)/3'
_refine_ls_weighting_scheme calc
_refine_ls_wR_factor_gt 0.0785
_refine_ls_wR_factor_ref 0.0847
_reflns_Friedel_coverage 0.000
_reflns_Friedel_fraction_full .
_reflns_Friedel_fraction_max .
_reflns_number_gt 4344
_reflns_number_total 5039
_reflns_threshold_expression 'I > 2\s(I)'
_cod_data_source_file suppl_j_ncrs-2023-0004_suppl.cif
_cod_data_source_block gw082_3
_cod_original_sg_symbol_H-M 'P 21/n'
_cod_database_code 8107450
_shelx_space_group_comment
;
The symmetry employed for this shelxl refinement is uniquely defined
by the following loop, which should always be used as a source of
symmetry information in preference to the above space-group names.
They are only intended as comments.
;
_shelx_estimated_absorpt_t_min 0.574
_shelx_estimated_absorpt_t_max 0.828
_publcif_funding_html
;
;

loop_
_space_group_symop_operation_xyz
'x, y, z'
'-x+1/2, y+1/2, -z+1/2'
'-x, -y, -z'
'x-1/2, -y-1/2, z-1/2'

loop_
_atom_site_label
_atom_site_type_symbol
_atom_site_fract_x
_atom_site_fract_y
_atom_site_fract_z
_atom_site_U_iso_or_equiv
_atom_site_adp_type
_atom_site_occupancy
_atom_site_site_symmetry_order
_atom_site_calc_flag
_atom_site_refinement_flags_posn
_atom_site_refinement_flags_adp
_atom_site_refinement_flags_occupancy
_atom_site_disorder_assembly
_atom_site_disorder_group
Sn1 Sn 0.91778(2) 0.56903(2) 0.20402(2) 0.02073(9) Uani 1 1 d . . . . .
Cl1 Cl 0.82415(9) 0.63209(11) 0.31046(5) 0.0346(2) Uani 1 1 d . . . . .
Cl2 Cl 0.98323(11) 0.38128(11) 0.26073(7) 0.0480(3) Uani 1 1 d . . . . .
Cl3 Cl 0.98527(11) 0.49880(11) 0.09299(6) 0.0450(3) Uani 1 1 d . . . . .
O1 O 0.7401(2) 0.4982(3) 0.16225(15) 0.0297(6) Uani 1 1 d . . . . .
O2 O 0.5794(2) 0.5432(3) 0.09052(15) 0.0339(7) Uani 1 1 d . . . . .
O3 O 1.0644(2) 0.6768(2) 0.22129(16) 0.0289(6) Uani 1 1 d . . . . .
N1 N 0.8292(3) 0.7313(3) 0.15465(15) 0.0207(6) Uani 1 1 d . . . . .
C1 C 0.6790(3) 0.5740(4) 0.12546(18) 0.0250(7) Uani 1 1 d . . . . .
C2 C 0.7097(3) 0.7125(4) 0.11888(19) 0.0232(7) Uani 1 1 d . . . . .
H2 H 0.6515 0.7603 0.1465 0.028 Uiso 1 1 calc R U . . .
C3 C 0.6991(3) 0.7615(4) 0.0429(2) 0.0273(8) Uani 1 1 d . . . . .
C4 C 0.7867(4) 0.7356(5) -0.0046(2) 0.0450(12) Uani 1 1 d . . . . .
H4 H 0.8530 0.6850 0.0099 0.054 Uiso 1 1 calc R U . . .
C5 C 0.7770(5) 0.7844(7) -0.0737(3) 0.0605(16) Uani 1 1 d . . . . .
H5 H 0.8379 0.7689 -0.1054 0.073 Uiso 1 1 calc R U . . .
C6 C 0.6794(5) 0.8545(5) -0.0955(3) 0.0523(13) Uani 1 1 d . . . . .
H6 H 0.6731 0.8870 -0.1424 0.063 Uiso 1 1 calc R U . . .
C7 C 0.5898(5) 0.8782(5) -0.0497(3) 0.0501(13) Uani 1 1 d . . . . .
H7 H 0.5219 0.9254 -0.0654 0.060 Uiso 1 1 calc R U . . .
C8 C 0.5999(4) 0.8322(4) 0.0201(2) 0.0381(10) Uani 1 1 d . . . . .
H8 H 0.5392 0.8493 0.0518 0.046 Uiso 1 1 calc R U . . .
C9 C 0.8658(3) 0.8459(4) 0.1645(2) 0.0246(7) Uani 1 1 d . . . . .
H9 H 0.8144 0.9102 0.1466 0.030 Uiso 1 1 calc R U . . .
C10 C 0.9778(3) 0.8855(3) 0.2004(2) 0.0231(7) Uani 1 1 d . . . . .
C11 C 1.0697(3) 0.8026(3) 0.22616(19) 0.0219(7) Uani 1 1 d . . . . .
C12 C 1.1747(3) 0.8544(4) 0.2575(2) 0.0307(9) Uani 1 1 d . . . . .
H12 H 1.2379 0.8005 0.2731 0.037 Uiso 1 1 calc R U . . .
C13 C 1.1880(4) 0.9826(4) 0.2661(3) 0.0380(10) Uani 1 1 d . . . . .
H13 H 1.2595 1.0153 0.2878 0.046 Uiso 1 1 calc R U . . .
C14 C 1.0963(4) 1.0639(4) 0.2429(3) 0.0405(10) Uani 1 1 d . . . . .
H14 H 1.1046 1.1514 0.2502 0.049 Uiso 1 1 calc R U . . .
C15 C 0.9938(4) 1.0163(4) 0.2095(2) 0.0319(9) Uani 1 1 d . . . . .
H15 H 0.9331 1.0720 0.1923 0.038 Uiso 1 1 calc R U . . .
C16 C 0.5384(4) 0.4117(4) 0.0948(2) 0.0403(11) Uani 1 1 d . . . . .
H16A H 0.5962 0.3565 0.0736 0.060 Uiso 1 1 calc R U . . .
H16B H 0.4608 0.4031 0.0690 0.060 Uiso 1 1 calc R U . . .
H16C H 0.5310 0.3887 0.1446 0.060 Uiso 1 1 calc R U . . .
Cl4A Cl 0.2922(8) 0.6754(9) 0.0655(5) 0.129(3) Uani 0.463(9) 1 d D U P A 1
C17A C 0.1794(17) 0.7960(18) 0.0565(8) 0.099(6) Uani 0.463(9) 1 d D U P A 1
H17A H 0.0999 0.7625 0.0661 0.119 Uiso 0.463(9) 1 calc R U P A 1
H17B H 0.1983 0.8667 0.0890 0.119 Uiso 0.463(9) 1 calc R U P A 1
Cl5A Cl 0.1856(6) 0.8423(6) -0.0330(3) 0.119(3) Uani 0.463(9) 1 d D U P A 1
Cl4B Cl 0.2952(6) 0.7371(8) 0.0794(4) 0.118(2) Uani 0.537(9) 1 d D U P A 2
C17B C 0.1650(15) 0.7438(15) 0.0209(11) 0.123(7) Uani 0.537(9) 1 d D U P A 2
H17C H 0.1818 0.7008 -0.0239 0.148 Uiso 0.537(9) 1 calc R U P A 2
H17D H 0.1001 0.6975 0.0427 0.148 Uiso 0.537(9) 1 calc R U P A 2
Cl5B Cl 0.1154(9) 0.8980(8) 0.0010(5) 0.184(4) Uani 0.537(9) 1 d D U P A 2

loop_
_atom_site_aniso_label
_atom_site_aniso_U_11
_atom_site_aniso_U_22
_atom_site_aniso_U_33
_atom_site_aniso_U_23
_atom_site_aniso_U_13
_atom_site_aniso_U_12
Sn1 0.01928(12) 0.01725(12) 0.02542(13) 0.00105(10) -0.00103(8) 0.00017(10)
Cl1 0.0322(5) 0.0460(6) 0.0256(5) -0.0029(4) 0.0029(4) -0.0020(4)
Cl2 0.0429(6) 0.0302(5) 0.0717(8) 0.0236(5) 0.0088(6) 0.0089(5)
Cl3 0.0544(7) 0.0421(6) 0.0395(6) -0.0125(5) 0.0126(5) 0.0090(5)
O1 0.0269(13) 0.0264(14) 0.0349(15) 0.0024(12) -0.0072(11) -0.0048(12)
O2 0.0286(14) 0.0376(17) 0.0344(15) 0.0021(12) -0.0096(12) -0.0106(12)
O3 0.0186(12) 0.0185(13) 0.0490(17) -0.0005(12) -0.0022(11) 0.0008(10)
N1 0.0205(14) 0.0200(14) 0.0211(14) -0.0010(11) -0.0031(11) 0.0012(12)
C1 0.0233(17) 0.0318(19) 0.0200(16) -0.0044(16) 0.0018(13) -0.0038(16)
C2 0.0205(16) 0.0272(19) 0.0215(17) -0.0043(14) -0.0032(13) 0.0027(15)
C3 0.0265(18) 0.0276(19) 0.0265(18) 0.0002(15) -0.0088(15) -0.0005(16)
C4 0.039(2) 0.068(3) 0.028(2) 0.008(2) -0.0018(18) 0.012(2)
C5 0.053(3) 0.097(5) 0.032(2) 0.013(3) 0.002(2) 0.008(3)
C6 0.081(4) 0.047(3) 0.027(2) 0.004(2) -0.011(2) 0.004(3)
C7 0.068(3) 0.035(2) 0.044(3) 0.002(2) -0.027(3) 0.015(2)
C8 0.043(2) 0.029(2) 0.041(2) -0.0027(18) -0.0104(19) 0.0102(19)
C9 0.0250(18) 0.0224(18) 0.0261(18) 0.0020(14) -0.0014(14) 0.0043(15)
C10 0.0212(17) 0.0216(17) 0.0264(18) 0.0007(14) 0.0004(14) -0.0008(14)
C11 0.0203(16) 0.0196(17) 0.0260(17) 0.0021(14) 0.0038(14) -0.0029(14)
C12 0.0186(17) 0.027(2) 0.046(2) 0.0010(17) 0.0002(16) -0.0003(15)
C13 0.0204(18) 0.035(2) 0.058(3) -0.002(2) 0.0007(18) -0.0087(17)
C14 0.031(2) 0.0214(19) 0.069(3) -0.005(2) -0.001(2) -0.0080(18)
C15 0.029(2) 0.0183(18) 0.048(2) 0.0037(17) 0.0007(18) -0.0006(16)
C16 0.039(2) 0.039(3) 0.042(2) 0.0027(19) -0.0076(19) -0.022(2)
Cl4A 0.110(4) 0.139(4) 0.138(4) 0.011(3) 0.022(3) 0.008(3)
C17A 0.100(6) 0.100(6) 0.098(6) 0.001(2) 0.006(2) 0.001(2)
Cl5A 0.145(4) 0.127(4) 0.086(3) 0.030(2) 0.027(2) 0.006(3)
Cl4B 0.093(3) 0.129(4) 0.133(3) -0.006(3) 0.014(2) -0.012(3)
C17B 0.123(7) 0.122(7) 0.124(7) 0.000(2) 0.006(2) -0.001(2)
Cl5B 0.191(5) 0.168(5) 0.194(5) 0.002(3) 0.015(3) -0.006(3)

loop_
_atom_type_symbol
_atom_type_description
_atom_type_scat_dispersion_real
_atom_type_scat_dispersion_imag
_atom_type_scat_source
C C 0.0033 0.0016 'International Tables Vol C Tables 4.2.6.8 and 6.1.1.4'
H H 0.0000 0.0000 'International Tables Vol C Tables 4.2.6.8 and 6.1.1.4'
N N 0.0061 0.0033 'International Tables Vol C Tables 4.2.6.8 and 6.1.1.4'
O O 0.0106 0.0060 'International Tables Vol C Tables 4.2.6.8 and 6.1.1.4'
Sn Sn -0.6537 1.4246 'International Tables Vol C Tables 4.2.6.8 and 6.1.1.4'
Cl Cl 0.1484 0.1585 'International Tables Vol C Tables 4.2.6.8 and 6.1.1.4'

loop_
_exptl_crystal_face_index_h
_exptl_crystal_face_index_k
_exptl_crystal_face_index_l
_exptl_crystal_face_perp_dist
30 -2 7 0.0782
30 24 17 0.0780
26 7 30 0.0426
25 -7 30 0.0516
15 -13 0 0.1061
30 3 -10 0.1229
30 30 -11 0.1115
20 23 30 0.0923
6 7 30 0.1341
17 -27 30 0.1116
-15 0 -1 0.0637
-20 -21 -30 0.0871
-30 2 -27 0.0430
-30 17 -15 0.0834
-2 0 -15 0.1322
-2 3 -10 0.1238

loop_
_geom_angle_atom_site_label_1
_geom_angle_atom_site_label_2
_geom_angle_atom_site_label_3
_geom_angle
_geom_angle_site_symmetry_1
_geom_angle_site_symmetry_3
O3 Sn1 N1 88.01(11) . .
O3 Sn1 O1 162.34(10) . .
N1 Sn1 O1 74.98(10) . .
O3 Sn1 Cl2 100.30(8) . .
N1 Sn1 Cl2 170.94(8) . .
O1 Sn1 Cl2 96.99(8) . .
O3 Sn1 Cl3 91.45(9) . .
N1 Sn1 Cl3 91.98(8) . .
O1 Sn1 Cl3 84.54(8) . .
Cl2 Sn1 Cl3 91.41(5) . .
O3 Sn1 Cl1 95.47(9) . .
N1 Sn1 Cl1 85.64(8) . .
O1 Sn1 Cl1 88.07(8) . .
Cl2 Sn1 Cl1 89.95(4) . .
Cl3 Sn1 Cl1 172.59(4) . .
C1 O1 Sn1 115.4(2) . .
C1 O2 C16 118.1(3) . .
C11 O3 Sn1 127.7(2) . .
C9 N1 C2 117.6(3) . .
C9 N1 Sn1 123.5(2) . .
C2 N1 Sn1 117.8(2) . .
O1 C1 O2 123.1(4) . .
O1 C1 C2 123.7(3) . .
O2 C1 C2 113.2(3) . .
N1 C2 C3 113.8(3) . .
N1 C2 C1 107.3(3) . .
C3 C2 C1 113.7(3) . .
N1 C2 H2 107.2 . .
C3 C2 H2 107.2 . .
C1 C2 H2 107.2 . .
C4 C3 C8 119.3(4) . .
C4 C3 C2 120.9(4) . .
C8 C3 C2 119.7(4) . .
C3 C4 C5 120.1(5) . .
C3 C4 H4 120.0 . .
C5 C4 H4 120.0 . .
C6 C5 C4 120.1(5) . .
C6 C5 H5 119.9 . .
C4 C5 H5 119.9 . .
C5 C6 C7 120.6(5) . .
C5 C6 H6 119.7 . .
C7 C6 H6 119.7 . .
C6 C7 C8 119.8(5) . .
C6 C7 H7 120.1 . .
C8 C7 H7 120.1 . .
C3 C8 C7 120.0(5) . .
C3 C8 H8 120.0 . .
C7 C8 H8 120.0 . .
N1 C9 C10 126.7(3) . .
N1 C9 H9 116.7 . .
C10 C9 H9 116.7 . .
C15 C10 C11 119.2(3) . .
C15 C10 C9 116.2(3) . .
C11 C10 C9 124.6(3) . .
O3 C11 C12 117.0(3) . .
O3 C11 C10 124.6(3) . .
C12 C11 C10 118.3(3) . .
C13 C12 C11 121.4(4) . .
C13 C12 H12 119.3 . .
C11 C12 H12 119.3 . .
C12 C13 C14 120.3(4) . .
C12 C13 H13 119.9 . .
C14 C13 H13 119.9 . .
C15 C14 C13 119.7(4) . .
C15 C14 H14 120.1 . .
C13 C14 H14 120.1 . .
C14 C15 C10 121.0(4) . .
C14 C15 H15 119.5 . .
C10 C15 H15 119.5 . .
O2 C16 H16A 109.5 . .
O2 C16 H16B 109.5 . .
H16A C16 H16B 109.5 . .
O2 C16 H16C 109.5 . .
H16A C16 H16C 109.5 . .
H16B C16 H16C 109.5 . .
Cl5A C17A Cl4A 103.1(9) . .
Cl5A C17A H17A 111.1 . .
Cl4A C17A H17A 111.1 . .
Cl5A C17A H17B 111.1 . .
Cl4A C17A H17B 111.1 . .
H17A C17A H17B 109.1 . .
Cl5B C17B Cl4B 114.0(10) . .
Cl5B C17B H17C 108.8 . .
Cl4B C17B H17C 108.8 . .
Cl5B C17B H17D 108.8 . .
Cl4B C17B H17D 108.8 . .
H17C C17B H17D 107.7 . .

loop_
_geom_bond_atom_site_label_1
_geom_bond_atom_site_label_2
_geom_bond_distance
_geom_bond_site_symmetry_2
Sn1 O3 2.003(3) .
Sn1 N1 2.163(3) .
Sn1 O1 2.218(3) .
Sn1 Cl2 2.3499(11) .
Sn1 Cl3 2.3658(11) .
Sn1 Cl1 2.3916(10) .
O1 C1 1.236(5) .
O2 C1 1.298(4) .
O2 C16 1.468(5) .
O3 C11 1.336(4) .
N1 C9 1.290(5) .
N1 C2 1.469(4) .
C1 C2 1.512(5) .
C2 C3 1.511(5) .
C2 H2 0.9900 .
C3 C4 1.381(6) .
C3 C8 1.383(6) .
C4 C5 1.391(6) .
C4 H4 0.9400 .
C5 C6 1.360(8) .
C5 H5 0.9400 .
C6 C7 1.373(8) .
C6 H6 0.9400 .
C7 C8 1.392(6) .
C7 H7 0.9400 .
C8 H8 0.9400 .
C9 C10 1.446(5) .
C9 H9 0.9400 .
C10 C15 1.406(5) .
C10 C11 1.412(5) .
C11 C12 1.392(5) .
C12 C13 1.373(6) .
C12 H12 0.9400 .
C13 C14 1.387(6) .
C13 H13 0.9400 .
C14 C15 1.367(6) .
C14 H14 0.9400 .
C15 H15 0.9400 .
C16 H16A 0.9700 .
C16 H16B 0.9700 .
C16 H16C 0.9700 .
Cl4A C17A 1.792(13) .
C17A Cl5A 1.748(13) .
C17A H17A 0.9800 .
C17A H17B 0.9800 .
Cl4B C17B 1.769(13) .
C17B Cl5B 1.758(13) .
C17B H17C 0.9800 .
C17B H17D 0.9800 .

loop_
_geom_hbond_atom_site_label_D
_geom_hbond_atom_site_label_H
_geom_hbond_atom_site_label_A
_geom_hbond_distance_DH
_geom_hbond_distance_HA
_geom_hbond_distance_DA
_geom_hbond_angle_DHA
_geom_hbond_site_symmetry_A
C2 H2 Cl2 0.99 2.68 3.661(4) 171.0 2_655
C17B H17D Cl3 0.98 2.66 3.58(2) 157.2 1_455

loop_
_geom_torsion_atom_site_label_1
_geom_torsion_atom_site_label_2
_geom_torsion_atom_site_label_3
_geom_torsion_atom_site_label_4
_geom_torsion
_geom_torsion_site_symmetry_1
_geom_torsion_site_symmetry_2
_geom_torsion_site_symmetry_3
_geom_torsion_site_symmetry_4
Sn1 O1 C1 O2 172.0(3) . . . .
Sn1 O1 C1 C2 -10.5(4) . . . .
C16 O2 C1 O1 -0.4(6) . . . .
C16 O2 C1 C2 -178.1(3) . . . .
C9 N1 C2 C3 63.0(4) . . . .
Sn1 N1 C2 C3 -127.8(3) . . . .
C9 N1 C2 C1 -170.2(3) . . . .
Sn1 N1 C2 C1 -1.0(3) . . . .
O1 C1 C2 N1 7.8(5) . . . .
O2 C1 C2 N1 -174.5(3) . . . .
O1 C1 C2 C3 134.6(4) . . . .
O2 C1 C2 C3 -47.7(4) . . . .
N1 C2 C3 C4 46.3(5) . . . .
C1 C2 C3 C4 -77.0(5) . . . .
N1 C2 C3 C8 -134.3(4) . . . .
C1 C2 C3 C8 102.4(4) . . . .
C8 C3 C4 C5 2.4(7) . . . .
C2 C3 C4 C5 -178.3(5) . . . .
C3 C4 C5 C6 -2.0(9) . . . .
C4 C5 C6 C7 0.2(9) . . . .
C5 C6 C7 C8 1.2(8) . . . .
C4 C3 C8 C7 -1.0(7) . . . .
C2 C3 C8 C7 179.6(4) . . . .
C6 C7 C8 C3 -0.8(7) . . . .
C2 N1 C9 C10 177.8(3) . . . .
Sn1 N1 C9 C10 9.3(5) . . . .
N1 C9 C10 C15 -175.3(4) . . . .
N1 C9 C10 C11 4.8(6) . . . .
Sn1 O3 C11 C12 162.7(3) . . . .
Sn1 O3 C11 C10 -18.8(5) . . . .
C15 C10 C11 O3 179.4(4) . . . .
C9 C10 C11 O3 -0.7(6) . . . .
C15 C10 C11 C12 -2.2(6) . . . .
C9 C10 C11 C12 177.8(4) . . . .
O3 C11 C12 C13 -178.8(4) . . . .
C10 C11 C12 C13 2.6(6) . . . .
C11 C12 C13 C14 -0.6(7) . . . .
C12 C13 C14 C15 -1.9(7) . . . .
C13 C14 C15 C10 2.3(7) . . . .
C11 C10 C15 C14 -0.3(6) . . . .
C9 C10 C15 C14 179.8(4) . . . .
